data_1509200
loop_
_publ_author_name
'Voroshilov, Yu.V.'
'Golovej, M.I.'
'Potorii, M.V.'

_publ_section_title
;
 Investigation of the System Cu (Ag, Te) - B(V) - Se
;
_journal_name_full
;
Izvestiya Vysshikh Uchebnykh Zavedenii, Khimiya i Khimicheskaya Tekhnologiya
;
_journal_page_first 7
_journal_page_last 11
_journal_volume 28
_journal_year 1985
_chemical_formula_sum 'Ag As Se2'
_space_group_IT_number 166
_symmetry_space_group_name_Hall '-R 3 2"'
_symmetry_space_group_name_H-M 'R -3 m :H'
_cell_angle_alpha 90
_cell_angle_beta 90
_cell_angle_gamma 120
_cell_formula_units_Z 3
_cell_length_a 3.915
_cell_length_b 3.915
_cell_length_c 20.376
_cell_volume 270.466
_citation_journal_id_ASTM IVUKAR
_cod_data_source_file silver1-2_34.cif
_cod_data_source_block Ag1As1Se2
_cod_original_cell_volume 270.4662
_cod_original_formula_sum 'Ag1 As1 Se2'
_cod_database_code 1509200

loop_
_symmetry_equiv_pos_as_xyz
x,y,z
-y,x-y,z
-x+y,-x,z
y,x,-z
-x,-x+y,-z
x-y,-y,-z
-x,-y,-z
y,-x+y,-z
x-y,x,-z
-y,-x,z
x,x-y,z
-x+y,y,z
x+2/3,y+1/3,z+1/3
-y+2/3,x-y+1/3,z+1/3
-x+y+2/3,-x+1/3,z+1/3
y+2/3,x+1/3,-z+1/3
-x+2/3,-x+y+1/3,-z+1/3
x-y+2/3,-y+1/3,-z+1/3
-x+2/3,-y+1/3,-z+1/3
y+2/3,-x+y+1/3,-z+1/3
x-y+2/3,x+1/3,-z+1/3
-y+2/3,-x+1/3,z+1/3
x+2/3,x-y+1/3,z+1/3
-x+y+2/3,y+1/3,z+1/3
x+1/3,y+2/3,z+2/3
-y+1/3,x-y+2/3,z+2/3
-x+y+1/3,-x+2/3,z+2/3
y+1/3,x+2/3,-z+2/3
-x+1/3,-x+y+2/3,-z+2/3
x-y+1/3,-y+2/3,-z+2/3
-x+1/3,-y+2/3,-z+2/3
y+1/3,-x+y+2/3,-z+2/3
x-y+1/3,x+2/3,-z+2/3
-y+1/3,-x+2/3,z+2/3
x+1/3,x-y+2/3,z+2/3
-x+y+1/3,y+2/3,z+2/3

loop_
_atom_site_label
_atom_site_type_symbol
_atom_site_fract_x
_atom_site_fract_y
_atom_site_fract_z
_atom_site_occupancy
_atom_site_U_iso_or_equiv
Ag1 Ag+1 0 0 0.5 1 0.0
As1 As+3 0 0 0 1 0.0
Se1 Se-2 0 0 0.26 1 0.0
